data_4121299
loop_
_publ_author_name
'Hongwei Huang'
'Lijuan Liu'
'Shifeng Jin'
'Wenjiao Yao'
'Yihe Zhang'
'Chuangtian Chen'

_publ_contact_author_address
; 
School of Materials Science and Technology, 
China University of Geosciences, 
Beijing,
100083,
PR China
;
_publ_contact_author_email hhw@cugb.edu.cn
_publ_contact_author_fax +86-10-82332972
_publ_contact_author_name 'Hongwei Huang'
_publ_contact_author_phone +86-10-82332247
_publ_section_title
;
 Deep-Ultraviolet Nonlinear Optical Materials: Na2Be4B4O11 and
 LiNa5Be12B12O33
;
_journal_name_full 'Journal of the American Chemical Society'
_journal_page_first 18319
_journal_page_last 18322
_journal_paper_doi 10.1021/ja410543w
_journal_volume 135
_journal_year 2013
_chemical_formula_sum 'B12 Be12 Li Na5 O33'
_chemical_formula_weight 887.7
_space_group_IT_number 7
_symmetry_cell_setting monoclinic
_symmetry_Int_Tables_number 7
_symmetry_space_group_name_Hall 'P -2yc'
_symmetry_space_group_name_H-M 'P 1 c 1'
_cell_angle_alpha 90
_cell_angle_beta 110.3227(16)
_cell_angle_gamma 90
_cell_formula_units_Z 4
_cell_length_a 8.8552(15)
_cell_length_b 22.8039(37)
_cell_length_c 12.66900(22)
_cell_measurement_temperature 143.15(2)
_cell_volume 2399.0(6)
_diffrn_ambient_temperature 143.15(2)
_diffrn_measured_fraction_theta_full 1
_diffrn_measured_fraction_theta_max 1
_diffrn_radiation_probe x-ray
_diffrn_radiation_source 'x-ray tube'
_diffrn_radiation_type 'Mo K\a'
_diffrn_radiation_wavelength 0.71069
_diffrn_reflns_av_R_equivalents 0.0374
_diffrn_reflns_av_sigmaI/netI 0.0523
_diffrn_reflns_limit_h_max 13
_diffrn_reflns_limit_h_min -12
_diffrn_reflns_limit_k_max 33
_diffrn_reflns_limit_k_min -33
_diffrn_reflns_limit_l_max 18
_diffrn_reflns_limit_l_min -14
_diffrn_reflns_number 31658
_diffrn_reflns_theta_full 31.5
_diffrn_reflns_theta_max 31.5
_diffrn_reflns_theta_min 1.93
_exptl_absorpt_coefficient_mu 0.297
_exptl_absorpt_correction_T_max 1.0000
_exptl_absorpt_correction_T_min 0.9097
_exptl_absorpt_correction_type multi-scan
_exptl_absorpt_process_details 'SADABS; Bruker, 2000'
_exptl_crystal_density_diffrn 2.457
_exptl_crystal_F_000 1720
_exptl_crystal_size_max 0.2300
_exptl_crystal_size_mid 0.1750
_exptl_crystal_size_min 0.1100
_refine_diff_density_max 0.81
_refine_diff_density_min -0.42
_refine_ls_abs_structure_details '  5319 of Friedel pairs used in the refinement'
_refine_ls_extinction_method none
_refine_ls_goodness_of_fit_gt 1.20
_refine_ls_goodness_of_fit_ref 1.19
_refine_ls_number_constraints 2
_refine_ls_number_parameters 885
_refine_ls_number_reflns 12922
_refine_ls_number_restraints 0
_refine_ls_R_factor_all 0.0557
_refine_ls_R_factor_gt 0.0459
_refine_ls_shift/su_max 0.0381
_refine_ls_shift/su_mean 0.0317
_refine_ls_structure_factor_coef F
_refine_ls_weighting_details w=1/(\s^2^(F)+0.0004F^2^)
_refine_ls_weighting_scheme sigma
_refine_ls_wR_factor_gt 0.0481
_refine_ls_wR_factor_ref 0.0528
_reflns_number_gt 10738
_reflns_number_total 12922
_reflns_threshold_expression I>3\s(I)
_cod_data_source_file ja410543w_si_002_2.cif
_cod_data_source_block LiNa
_cod_depositor_comments
;

2023-09-06
Z value and formula fixed to values more according to usual
chemical conventions.                 miguel
;
_cod_original_formula_sum 'B24 Be24 Li2 Na10 O66'
_cod_original_formula_weight 1775.5
_cod_original_formula_units_Z 2
_cod_original_cell_volume 2399.04(3)
_cod_database_code 4121299

loop_
_symmetry_equiv_pos_site_id
_symmetry_equiv_pos_as_xyz
1 x,y,z
2 x,-y,z+1/2

loop_
_atom_site_label
_atom_site_type_symbol
_atom_site_fract_x
_atom_site_fract_y
_atom_site_fract_z
_atom_site_adp_type
_atom_site_U_iso_or_equiv
_atom_site_symmetry_multiplicity
_atom_site_occupancy
_atom_site_calc_flag
Na1 Na 0.16631(14) 0.70017(5) 0.31805(10) Uani 0.0151(4) 2 1 d
Na2 Na 0.02581(13) 0.85602(5) 0.28365(10) Uani 0.0149(4) 2 1 d
Na3 Na -0.36926(13) 0.88041(5) 0.23125(10) Uani 0.0147(4) 2 1 d
Na4 Na 0.12735(14) 1.01843(5) 0.25109(11) Uani 0.0185(4) 2 1 d
Na5 Na -0.35701(14) 0.79867(5) -0.22737(10) Uani 0.0163(4) 2 1 d
Na6 Na 0.54017(14) 0.64260(5) 0.80857(10) Uani 0.0154(4) 2 1 d
Na7 Na 0.05597(14) 0.54588(5) 0.36418(11) Uani 0.0186(4) 2 1 d
Na8 Na -0.32482(15) 0.51619(5) 0.34049(12) Uani 0.0214(4) 2 1 d
Na9 Na 0.49837(17) 1.04480(6) 0.23767(13) Uani 0.0266(5) 2 1 d
Na10 Na 0.19685(16) 0.62092(6) -0.13529(12) Uani 0.0224(4) 2 1 d
O1 O 0.2501(2) 0.93243(8) 0.32887(15) Uani 0.0093(5) 2 1 d
O2 O -0.2446(2) 0.69509(8) 0.30388(17) Uani 0.0134(6) 2 1 d
O3 O 0.2441(2) 0.80323(8) -0.21103(18) Uani 0.0144(6) 2 1 d
O4 O 0.1956(2) 1.10503(8) 0.19253(16) Uani 0.0122(6) 2 1 d
O5 O -0.2852(2) 0.42969(8) 0.25850(16) Uani 0.0115(6) 2 1 d
O6 O -0.2497(2) 0.95807(9) 0.33806(17) Uani 0.0149(6) 2 1 d
O7 O 0.2230(3) 0.54585(10) -0.23545(17) Uani 0.0207(7) 2 1 d
O8 O -0.2797(2) 0.78928(8) 0.21741(16) Uani 0.0121(6) 2 1 d
O9 O 0.1920(2) 0.78902(8) 0.21853(15) Uani 0.0098(5) 2 1 d
O10 O 0.2951(2) 0.71109(8) -0.12062(16) Uani 0.0122(6) 2 1 d
O11 O -0.5494(2) 0.87592(8) -0.16760(16) Uani 0.0129(6) 2 1 d
O12 O -0.0633(2) 0.62914(8) 0.26280(15) Uani 0.0110(6) 2 1 d
O13 O -0.0592(2) 0.86968(8) -0.16314(16) Uani 0.0121(6) 2 1 d
O14 O 0.3893(2) 0.62846(8) 0.25739(16) Uani 0.0145(6) 2 1 d
O15 O -0.3133(2) 0.89334(8) 0.70037(16) Uani 0.0111(6) 2 1 d
O16 O -0.1429(2) 0.93732(8) 0.19592(16) Uani 0.0116(6) 2 1 d
O17 O -0.1168(2) 0.73436(8) 0.73059(16) Uani 0.0121(6) 2 1 d
O18 O -0.0288(2) 0.76571(8) 0.35742(15) Uani 0.0110(6) 2 1 d
O19 O -0.2307(2) 0.70905(8) -0.13155(15) Uani 0.0111(6) 2 1 d
O20 O -0.1872(2) 0.60147(8) 0.39467(15) Uani 0.0103(6) 2 1 d
O21 O 0.2853(2) 0.60675(8) 0.40237(16) Uani 0.0110(6) 2 1 d
O22 O 0.3652(2) 0.95617(8) 0.18976(16) Uani 0.0109(6) 2 1 d
O23 O 0.4444(2) 0.76698(8) 0.35684(17) Uani 0.0165(6) 2 1 d
O24 O -0.0676(2) 0.63933(8) -0.18266(15) Uani 0.0097(6) 2 1 d
O25 O 0.1758(2) 0.83148(7) 0.01776(15) Uani 0.0067(5) 2 1 d
O26 O -0.3146(2) 0.61466(7) 0.07725(15) Uani 0.0077(5) 2 1 d
O27 O 0.1729(2) 0.71733(7) 0.54546(16) Uani 0.0083(5) 2 1 d
O28 O 0.6737(2) 0.61472(7) 0.55556(15) Uani 0.0068(5) 2 1 d
O29 O 0.4019(2) 0.86097(8) 0.26844(15) Uani 0.0097(5) 2 1 d
O30 O 0.4107(2) 0.88647(7) 0.53139(15) Uani 0.0072(5) 2 1 d
O31 O -0.3330(2) 0.71673(7) 0.04408(15) Uani 0.0063(5) 2 1 d
O32 O 0.7051(2) 0.49987(7) 0.58247(17) Uani 0.0089(6) 2 1 d
O33 O 0.6620(2) 0.71779(7) 0.53124(16) Uani 0.0082(5) 2 1 d
O34 O 0.4111(2) 0.73240(9) 0.74131(16) Uani 0.0128(6) 2 1 d
O35 O 0.1415(2) 0.94658(7) -0.01017(16) Uani 0.0071(5) 2 1 d
O36 O 0.1701(2) 0.71740(7) 0.04533(16) Uani 0.0083(5) 2 1 d
O37 O -0.3265(2) 0.83131(7) 0.01511(15) Uani 0.0079(5) 2 1 d
O38 O -0.0487(2) 0.66600(7) 0.06823(15) Uani 0.0072(5) 2 1 d
O39 O 0.1732(2) 0.83282(7) 0.51126(15) Uani 0.0070(5) 2 1 d
O40 O -0.3495(2) 0.94973(7) 0.50915(16) Uani 0.0081(5) 2 1 d
O41 O -0.0405(2) 0.45542(8) 0.40011(16) Uani 0.0108(6) 2 1 d
O42 O 0.1996(2) 0.50101(7) 0.56653(16) Uani 0.0076(5) 2 1 d
O43 O 0.4252(2) 0.78224(7) 0.05579(16) Uani 0.0075(5) 2 1 d
O44 O 0.1423(2) 0.94927(7) 0.49794(15) Uani 0.0058(5) 2 1 d
O45 O 0.4285(2) 0.78385(8) 0.55887(17) Uani 0.0109(6) 2 1 d
O46 O -0.0470(2) 0.55208(7) 0.10727(15) Uani 0.0069(5) 2 1 d
O47 O 0.1768(2) 0.38631(7) 0.55214(15) Uani 0.0073(5) 2 1 d
O48 O -0.0478(2) 0.66816(7) 0.57419(15) Uani 0.0076(5) 2 1 d
O49 O 0.4428(2) 0.55179(7) 0.59527(16) Uani 0.0070(5) 2 1 d
O50 O 0.1877(2) 0.61542(7) 0.58150(16) Uani 0.0092(5) 2 1 d
O51 O -0.3563(2) 0.94703(7) -0.00857(16) Uani 0.0072(5) 2 1 d
O52 O -0.0777(2) 0.78332(7) 0.55087(15) Uani 0.0066(5) 2 1 d
O53 O -0.0585(2) 0.44809(7) 0.09404(15) Uani 0.0069(5) 2 1 d
O54 O 0.4154(2) 0.88500(7) 0.03274(15) Uani 0.0070(5) 2 1 d
O55 O 0.4555(2) 0.66749(7) 0.08255(15) Uani 0.0073(5) 2 1 d
O56 O 0.4479(2) 0.55164(7) 0.10575(16) Uani 0.0071(5) 2 1 d
O57 O 0.4173(2) 1.00065(7) 0.50850(16) Uani 0.0075(5) 2 1 d
O58 O -0.3271(2) 0.83345(8) 0.51671(15) Uani 0.0083(5) 2 1 d
O59 O -0.5216(2) 0.56076(9) -0.09355(16) Uani 0.0140(6) 2 1 d
O60 O -0.0831(2) 0.78012(7) 0.04111(16) Uani 0.0074(5) 2 1 d
O61 O -0.1127(2) 1.03254(8) 0.27260(17) Uani 0.0135(6) 2 1 d
O62 O -0.0642(2) 0.99865(7) 0.03565(16) Uani 0.0066(5) 2 1 d
O63 O -0.0947(2) 0.88589(7) 0.51704(16) Uani 0.0093(6) 2 1 d
O64 O 0.4585(2) 0.66752(7) 0.58156(16) Uani 0.0078(5) 2 1 d
O65 O -0.0845(2) 0.88338(7) 0.03501(16) Uani 0.0083(5) 2 1 d
O66 O 0.4141(3) 0.53252(9) 0.32823(19) Uani 0.0197(7) 2 1 d
B1 B 0.3364(3) 0.83373(12) 0.5338(2) Uiso 0.0054(4) 2 1 d
B2 B -0.1674(3) 0.83420(12) 0.5288(2) Uiso 0.0069(4) 2 1 d
B3 B -0.1657(3) 0.83164(12) 0.0304(2) Uiso 0.0062(4) 2 1 d
B4 B -0.1807(3) 0.75143(12) 0.2927(2) Uiso 0.0092(5) 2 1 d
B5 B 0.1037(3) 0.66733(12) 0.5681(2) Uiso 0.0069(5) 2 1 d
B6 B 0.2982(3) 1.14112(12) 0.2701(2) Uiso 0.0092(5) 2 1 d
B7 B 0.5984(3) 0.66714(11) 0.5554(2) Uiso 0.0047(4) 2 1 d
B8 B -0.3962(3) 0.66620(12) 0.0693(2) Uiso 0.0071(5) 2 1 d
B9 B -0.1631(3) 0.64099(12) 0.3224(2) Uiso 0.0092(5) 2 1 d
B10 B 0.3632(3) 0.49967(11) 0.5901(2) Uiso 0.0069(5) 2 1 d
B11 B 0.3373(3) 0.83327(12) 0.0345(2) Uiso 0.0074(5) 2 1 d
B12 B 0.3226(4) 0.74780(13) 0.8045(3) Uiso 0.0109(5) 2 1 d
Be1 Be -0.1574(4) 0.94330(13) 0.0669(3) Uiso 0.0056(5) 2 1 d
Be2 Be -0.3925(4) 0.89078(14) 0.5674(3) Uiso 0.0078(5) 2 1 d
B13 B -0.1656(3) 0.90926(11) -0.2305(2) Uiso 0.0067(5) 2 1 d
Be3 Be 0.1036(4) 0.88999(14) 0.5615(3) Uiso 0.0089(6) 2 1 d
Be4 Be -0.3779(4) 0.77912(13) 0.0872(3) Uiso 0.0052(5) 2 1 d
Be5 Be 0.1121(4) 0.78035(13) 0.0860(3) Uiso 0.0077(5) 2 1 d
B14 B -0.4297(3) 0.99844(11) 0.0018(2) Uiso 0.0054(4) 2 1 d
Be6 Be 0.3376(4) 0.94581(14) 0.0591(3) Uiso 0.0089(6) 2 1 d
Be7 Be -0.1610(4) 0.60970(13) 0.5251(3) Uiso 0.0054(5) 2 1 d
Li1 Li 0.5225(5) 0.70303(16) 0.2836(3) Uiso 0.0025(7) 2 1 d
B15 B 0.0970(3) 0.66569(11) 0.0545(2) Uiso 0.0057(4) 2 1 d
Be8 Be -0.1775(4) 0.71751(13) 0.0014(3) Uiso 0.0071(5) 2 1 d
B16 B 0.0715(3) 1.00199(11) 0.5056(2) Uiso 0.0056(4) 2 1 d
B17 B -0.1717(3) 0.97545(12) 0.2687(2) Uiso 0.0081(5) 2 1 d
Be9 Be 0.3405(4) 0.61014(13) 0.5358(3) Uiso 0.0074(5) 2 1 d
B18 B 0.3661(3) 0.47444(12) 0.3331(2) Uiso 0.0101(5) 2 1 d
B19 B 0.3421(3) 0.80493(12) 0.2817(2) Uiso 0.0095(5) 2 1 d
Be10 Be 0.3312(4) 0.72002(14) 0.0107(3) Uiso 0.0083(6) 2 1 d
Be11 Be 0.3690(4) 0.72642(14) 0.6104(3) Uiso 0.0087(6) 2 1 d
B20 B -0.1418(3) 0.69490(12) -0.1956(2) Uiso 0.0084(5) 2 1 d
B21 B -0.1333(3) 0.50059(11) 0.0952(2) Uiso 0.0074(5) 2 1 d
Be12 Be 0.0574(4) 0.77385(13) 0.4898(3) Uiso 0.0066(5) 2 1 d
Be13 Be -0.4196(4) 0.55603(13) 0.0384(3) Uiso 0.0070(5) 2 1 d
B22 B 0.3351(3) 0.91745(12) 0.2620(2) Uiso 0.0088(5) 2 1 d
Be14 Be -0.1938(4) 0.94796(13) 0.4699(3) Uiso 0.0080(5) 2 1 d
Be15 Be 0.6358(4) 0.55970(13) 0.6250(3) Uiso 0.0074(5) 2 1 d
Be16 Be 0.5531(4) 0.77599(14) 0.4858(3) Uiso 0.0093(6) 2 1 d
Be17 Be -0.1404(4) 0.72526(13) 0.6002(3) Uiso 0.0074(5) 2 1 d
B23 B 0.3586(3) 0.58988(12) 0.3303(2) Uiso 0.0095(5) 2 1 d
Be18 Be 0.0712(4) 0.44652(14) 0.5284(3) Uiso 0.0087(6) 2 1 d
Be21 Be 0.3717(4) 0.61365(14) 0.1302(3) Uiso 0.0088(6) 2 1 d
Be22 Be 0.0438(4) 0.88437(13) -0.0336(3) Uiso 0.0075(5) 2 1 d
Be23 Be 0.1390(4) 0.55409(13) 0.6340(3) Uiso 0.0071(5) 2 1 d
B24 B -0.1330(3) 0.41613(12) 0.3253(2) Uiso 0.0081(5) 2 1 d
Li2 Li 0.0392(6) 0.7943(2) -0.1879(4) Uiso 0.0171(10) 2 1 d
Be24 Be -0.1159(4) 0.61554(13) 0.1318(3) Uiso 0.0072(5) 2 1 d
Be25 Be -0.4563(4) 0.88440(13) -0.0379(3) Uiso 0.0074(5) 2 1 d
Be26 Be 0.3029(4) 0.94192(13) 0.4611(3) Uiso 0.0066(5) 2 1 d

loop_
_atom_site_aniso_label
_atom_site_aniso_type_symbol
_atom_site_aniso_U_11
_atom_site_aniso_U_22
_atom_site_aniso_U_33
_atom_site_aniso_U_12
_atom_site_aniso_U_13
_atom_site_aniso_U_23
Na1 Na 0.0150(5) 0.0119(5) 0.0192(6) 0.0029(4) 0.0072(5) 0.0040(4)
Na2 Na 0.0137(5) 0.0119(5) 0.0195(6) 0.0017(4) 0.0064(5) 0.0021(4)
Na3 Na 0.0111(5) 0.0111(5) 0.0213(6) 0.0003(4) 0.0047(4) -0.0040(4)
Na4 Na 0.0162(6) 0.0136(5) 0.0279(7) 0.0039(4) 0.0108(5) 0.0092(5)
Na5 Na 0.0165(6) 0.0122(5) 0.0172(6) -0.0018(4) 0.0019(5) 0.0055(4)
Na6 Na 0.0158(5) 0.0136(5) 0.0176(6) 0.0013(4) 0.0069(5) 0.0032(4)
Na7 Na 0.0129(5) 0.0124(5) 0.0261(6) -0.0026(4) 0.0012(5) 0.0078(5)
Na8 Na 0.0162(6) 0.0175(5) 0.0327(7) -0.0047(4) 0.0115(5) -0.0114(5)
Na9 Na 0.0335(8) 0.0197(6) 0.0392(8) -0.0167(5) 0.0286(7) -0.0156(5)
Na10 Na 0.0238(6) 0.0185(6) 0.0275(7) -0.0027(5) 0.0125(5) -0.0058(5)
O1 O 0.0087(8) 0.0123(8) 0.0080(8) 0.0020(6) 0.0044(7) 0.0005(6)
O2 O 0.0175(10) 0.0072(8) 0.0158(9) -0.0013(7) 0.0061(8) 0.0000(7)
O3 O 0.0145(9) 0.0047(7) 0.0209(10) -0.0004(7) 0.0022(8) 0.0011(7)
O4 O 0.0145(9) 0.0114(8) 0.0095(9) -0.0043(7) 0.0026(7) -0.0011(6)
O5 O 0.0103(8) 0.0124(8) 0.0122(9) -0.0008(7) 0.0042(7) -0.0023(7)
O6 O 0.0142(9) 0.0180(9) 0.0128(9) -0.0042(7) 0.0053(8) -0.0015(7)
O7 O 0.0124(10) 0.0379(13) 0.0099(9) 0.0074(9) 0.0015(8) -0.0002(8)
O8 O 0.0151(9) 0.0088(8) 0.0110(9) 0.0026(7) 0.0027(7) 0.0017(6)
O9 O 0.0095(8) 0.0115(8) 0.0079(8) 0.0004(6) 0.0024(7) 0.0014(6)
O10 O 0.0199(10) 0.0065(7) 0.0112(9) -0.0002(7) 0.0067(8) 0.0020(6)
O11 O 0.0118(9) 0.0142(8) 0.0114(9) -0.0027(7) 0.0025(7) 0.0012(7)
O12 O 0.0132(9) 0.0121(8) 0.0078(8) -0.0012(7) 0.0038(7) 0.0009(6)
O13 O 0.0109(9) 0.0096(8) 0.0120(9) 0.0009(6) -0.0010(7) -0.0010(7)
O14 O 0.0214(10) 0.0138(8) 0.0105(9) -0.0006(7) 0.0084(8) 0.0001(7)
O15 O 0.0095(9) 0.0124(8) 0.0123(9) 0.0016(6) 0.0049(7) -0.0001(7)
O16 O 0.0156(9) 0.0095(8) 0.0108(9) 0.0018(7) 0.0058(7) -0.0009(6)
O17 O 0.0187(10) 0.0098(8) 0.0110(9) 0.0052(7) 0.0093(8) 0.0031(6)
O18 O 0.0117(9) 0.0108(8) 0.0097(9) -0.0007(6) 0.0029(7) -0.0025(6)
O19 O 0.0120(9) 0.0135(8) 0.0072(8) 0.0003(7) 0.0027(7) -0.0004(6)
O20 O 0.0145(9) 0.0107(8) 0.0067(8) -0.0017(7) 0.0047(7) -0.0002(6)
O21 O 0.0098(9) 0.0125(8) 0.0108(9) 0.0020(6) 0.0034(7) 0.0016(7)
O22 O 0.0131(9) 0.0101(8) 0.0098(9) -0.0001(6) 0.0046(7) 0.0019(6)
O23 O 0.0189(10) 0.0067(8) 0.0160(10) -0.0043(7) -0.0038(8) 0.0040(7)
O24 O 0.0119(9) 0.0068(7) 0.0105(9) -0.0001(6) 0.0038(7) 0.0026(6)
O25 O 0.0062(8) 0.0053(7) 0.0088(8) 0.0013(6) 0.0028(6) -0.0005(6)
O26 O 0.0051(8) 0.0051(7) 0.0138(9) -0.0006(6) 0.0045(7) -0.0012(6)
O27 O 0.0053(8) 0.0066(7) 0.0128(8) 0.0003(6) 0.0028(7) 0.0014(6)
O28 O 0.0065(8) 0.0039(7) 0.0121(8) -0.0003(6) 0.0060(7) 0.0011(6)
O29 O 0.0111(9) 0.0094(7) 0.0084(8) 0.0004(6) 0.0032(7) 0.0004(6)
O30 O 0.0042(7) 0.0069(7) 0.0117(9) 0.0009(6) 0.0044(7) 0.0026(6)
O31 O 0.0056(7) 0.0056(7) 0.0090(8) 0.0004(6) 0.0041(6) 0.0012(6)
O32 O 0.0066(8) 0.0041(7) 0.0166(10) -0.0015(6) 0.0049(7) -0.0001(6)
O33 O 0.0052(8) 0.0060(7) 0.0146(9) 0.0011(6) 0.0050(7) 0.0031(6)
O34 O 0.0117(9) 0.0164(9) 0.0104(9) -0.0003(7) 0.0038(7) -0.0003(7)
O35 O 0.0043(8) 0.0059(7) 0.0117(9) 0.0002(6) 0.0034(7) -0.0006(6)
O36 O 0.0071(8) 0.0040(7) 0.0150(9) -0.0002(6) 0.0054(7) 0.0003(6)
O37 O 0.0065(8) 0.0058(7) 0.0124(9) 0.0015(6) 0.0046(7) 0.0016(6)
O38 O 0.0059(8) 0.0043(7) 0.0117(9) -0.0003(6) 0.0036(7) 0.0017(6)
O39 O 0.0071(8) 0.0041(7) 0.0100(8) 0.0005(6) 0.0035(6) 0.0004(6)
O40 O 0.0038(8) 0.0089(7) 0.0130(9) 0.0008(6) 0.0047(7) 0.0012(6)
O41 O 0.0106(9) 0.0106(8) 0.0084(8) 0.0006(6) -0.0002(7) -0.0019(6)
O42 O 0.0063(8) 0.0052(7) 0.0124(9) 0.0016(6) 0.0046(7) 0.0017(6)
O43 O 0.0038(7) 0.0057(7) 0.0130(9) -0.0001(6) 0.0030(6) 0.0006(6)
O44 O 0.0062(8) 0.0035(7) 0.0092(8) 0.0006(5) 0.0046(7) 0.0006(6)
O45 O 0.0182(8) 0.0036(7) 0.0119(8) 0.0036(6) 0.0066(7) 0.0014(6)
O46 O 0.0059(8) 0.0049(7) 0.0105(9) -0.0008(6) 0.0036(7) -0.0008(6)
O47 O 0.0060(8) 0.0053(7) 0.0115(8) 0.0002(6) 0.0042(7) -0.0007(6)
O48 O 0.0069(8) 0.0049(7) 0.0118(9) -0.0018(6) 0.0043(7) -0.0014(6)
O49 O 0.0046(7) 0.0044(7) 0.0109(8) -0.0008(5) 0.0013(6) 0.0000(6)
O50 O 0.0065(8) 0.0041(7) 0.0184(9) 0.0009(6) 0.0062(7) 0.0013(6)
O51 O 0.0052(8) 0.0047(7) 0.0135(9) -0.0017(6) 0.0055(7) -0.0006(6)
O52 O 0.0076(8) 0.0046(7) 0.0072(8) 0.0001(6) 0.0022(6) 0.0020(6)
O53 O 0.0062(8) 0.0047(7) 0.0093(8) -0.0011(6) 0.0022(6) -0.0010(6)
O54 O 0.0047(7) 0.0040(7) 0.0133(9) -0.0006(6) 0.0044(7) -0.0020(6)
O55 O 0.0055(8) 0.0069(7) 0.0093(8) 0.0004(6) 0.0024(6) 0.0016(6)
O56 O 0.0043(7) 0.0051(7) 0.0129(9) -0.0011(5) 0.0041(7) 0.0003(6)
O57 O 0.0057(8) 0.0050(7) 0.0121(9) 0.0005(6) 0.0035(7) -0.0020(6)
O58 O 0.0074(8) 0.0072(7) 0.0125(9) -0.0008(6) 0.0063(7) 0.0018(6)
O59 O 0.0130(9) 0.0179(9) 0.0104(9) -0.0040(7) 0.0032(7) -0.0004(7)
O60 O 0.0066(8) 0.0034(7) 0.0120(8) -0.0006(6) 0.0030(7) 0.0003(6)
O61 O 0.0163(9) 0.0064(7) 0.0171(10) -0.0006(7) 0.0049(8) -0.0031(7)
O62 O 0.0040(8) 0.0052(7) 0.0107(9) 0.0005(6) 0.0025(7) -0.0003(6)
O63 O 0.0070(8) 0.0042(7) 0.0177(9) 0.0013(6) 0.0056(7) 0.0025(6)
O64 O 0.0059(8) 0.0045(7) 0.0130(8) 0.0018(6) 0.0033(7) 0.0007(6)
O65 O 0.0069(8) 0.0039(7) 0.0148(9) -0.0007(6) 0.0047(7) -0.0004(6)
O66 O 0.0284(12) 0.0113(9) 0.0214(11) 0.0041(8) 0.0112(9) 0.0021(8)

loop_
_atom_type_symbol
_atom_type_scat_dispersion_real
_atom_type_scat_dispersion_imag
_atom_type_scat_source
B 0.0013 0.0007 'International Tables Vol C tables 4.2.6.8 and 6.1.1.1'
Be 0.0005 0.0002 'International Tables Vol C tables 4.2.6.8 and 6.1.1.1'
Li -0.0003 0.0001 'International Tables Vol C tables 4.2.6.8 and 6.1.1.1'
Na 0.0362 0.0249 'International Tables Vol C tables 4.2.6.8 and 6.1.1.1'
O 0.0106 0.0060 'International Tables Vol C tables 4.2.6.8 and 6.1.1.1'

loop_
_geom_angle_atom_site_label_1
_geom_angle_atom_site_label_2
_geom_angle_atom_site_label_3
_geom_angle_site_symmetry_1
_geom_angle_site_symmetry_3
_geom_angle
Na2 Na1 Na7 . . 144.61(5)
Na2 Na1 O9 . . 40.29(6)
Na2 Na1 O21 . . 162.14(7)
Na2 Na1 Li1 . . 104.94(7)
Na2 Na1 Be12 . . 53.50(6)
Na7 Na1 O9 . . 159.39(6)
Na7 Na1 O21 . . 38.07(5)
Na7 Na1 Li1 . . 110.39(7)
Na7 Na1 Be12 . . 103.51(7)
O9 Na1 O21 . . 147.60(9)
O9 Na1 Li1 . . 69.72(8)
O9 Na1 Be12 . . 91.14(8)
O21 Na1 Li1 . . 77.93(9)
O21 Na1 Be12 . . 110.51(9)
Li1 Na1 Be12 . . 127.61(9)
Na1 Na2 Na3 . . 117.38(4)
Na1 Na2 Na4 . . 147.37(5)
Na1 Na2 O16 . . 156.49(6)
Na1 Na2 O18 . . 40.24(6)
Na1 Na2 Be12 . . 53.67(7)
Na3 Na2 Na4 . . 94.86(4)
Na3 Na2 O16 . . 49.06(6)
Na3 Na2 O18 . . 83.21(6)
Na3 Na2 Be12 . . 92.79(7)
Na4 Na2 O16 . . 48.75(5)
Na4 Na2 O18 . . 163.20(7)
Na4 Na2 Be12 . . 134.57(7)
O16 Na2 O18 . . 132.25(9)
O16 Na2 Be12 . . 134.95(10)
O18 Na2 Be12 . . 29.59(7)
Na2 Na3 Na9 . 1_455 116.67(4)
Na2 Na3 O6 . . 76.87(6)
Na2 Na3 O8 . . 59.60(6)
Na2 Na3 O29 . 1_455 149.73(7)
Na2 Na3 Be4 . . 78.07(7)
Na2 Na3 Be6 . 1_455 140.23(9)
Na2 Na3 B17 . . 62.42(7)
Na9 Na3 O6 1_455 . 47.27(5)
Na9 Na3 O8 1_455 . 174.48(9)
Na9 Na3 O29 1_455 1_455 83.60(6)
Na9 Na3 Be4 1_455 . 145.13(7)
Na9 Na3 Be6 1_455 1_455 51.65(6)
Na9 Na3 B17 1_455 . 54.27(7)
O6 Na3 O8 . . 131.76(8)
O6 Na3 O29 . 1_455 107.13(9)
O6 Na3 Be4 . . 153.88(10)
O6 Na3 Be6 . 1_455 98.44(8)
O6 Na3 B17 . . 29.68(9)
O8 Na3 O29 . 1_455 101.48(8)
O8 Na3 Be4 . . 32.60(7)
O8 Na3 Be6 . 1_455 127.94(8)
O8 Na3 B17 . . 121.72(10)
O29 Na3 Be4 1_455 . 98.21(9)
O29 Na3 Be6 1_455 1_455 69.80(9)
O29 Na3 B17 1_455 . 133.09(10)
Be4 Na3 Be6 . 1_455 96.08(9)
Be4 Na3 B17 . . 127.80(11)
Be6 Na3 B17 1_455 . 93.97(9)
Na2 Na4 Na9 . . 116.04(4)
Na2 Na4 O1 . . 39.46(5)
Na2 Na4 O4 . . 165.63(8)
Na2 Na4 O61 . . 81.96(6)
Na2 Na4 Be3 . 2_574 139.79(7)
Na2 Na4 Be26 . . 55.73(6)
Na9 Na4 O1 . . 81.41(7)
Na9 Na4 O4 . . 57.13(6)
Na9 Na4 O61 . . 161.23(7)
Na9 Na4 Be3 . 2_574 69.69(7)
Na9 Na4 Be26 . . 86.42(8)
O1 Na4 O4 . . 138.27(9)
O1 Na4 O61 . . 113.32(9)
O1 Na4 Be3 . 2_574 142.66(11)
O1 Na4 Be26 . . 29.61(8)
O4 Na4 O61 . . 106.54(9)
O4 Na4 Be3 . 2_574 28.63(7)
O4 Na4 Be26 . . 131.21(8)
O61 Na4 Be3 . 2_574 100.49(9)
O61 Na4 Be26 . . 100.86(10)
Be3 Na4 Be26 2_574 . 155.54(10)
Na6 Na5 Na9 1_454 2_474 145.99(5)
Na6 Na5 O15 1_454 1_554 165.78(7)
Na6 Na5 O19 1_454 . 39.80(5)
Na6 Na5 Be11 1_454 1_454 53.10(6)
Na6 Na5 Li2 1_454 . 103.81(9)
Na9 Na5 O15 2_474 1_554 37.35(6)
Na9 Na5 O19 2_474 . 158.50(7)
Na9 Na5 Be11 2_474 1_454 105.87(7)
Na9 Na5 Li2 2_474 . 109.85(9)
O15 Na5 O19 1_554 . 145.74(8)
O15 Na5 Be11 1_554 1_454 114.75(8)
O15 Na5 Li2 1_554 . 77.78(10)
O19 Na5 Be11 . 1_454 90.15(8)
O19 Na5 Li2 . . 68.14(10)
Be11 Na5 Li2 1_454 . 128.74(12)
Na5 Na6 Na8 1_656 2_665 147.23(5)
Na5 Na6 Na10 1_656 1_556 115.99(4)
Na5 Na6 O19 1_656 1_656 39.95(5)
Na5 Na6 O34 1_656 . 40.26(5)
Na5 Na6 O59 1_656 1_656 155.39(7)
Na5 Na6 Be11 1_656 . 52.12(6)
Na8 Na6 Na10 2_665 1_556 96.37(4)
Na8 Na6 O19 2_665 1_656 111.33(6)
Na8 Na6 O34 2_665 . 164.67(6)
Na8 Na6 O59 2_665 1_656 47.46(6)
Na8 Na6 Be11 2_665 . 136.29(8)
Na10 Na6 O19 1_556 1_656 137.47(7)
Na10 Na6 O34 1_556 . 81.08(7)
Na10 Na6 O59 1_556 1_656 52.98(6)
Na10 Na6 Be11 1_556 . 92.17(8)
O19 Na6 O34 1_656 . 79.55(7)
O19 Na6 O59 1_656 1_656 129.53(7)
O19 Na6 Be11 1_656 . 89.36(8)
O34 Na6 O59 . 1_656 133.79(10)
O34 Na6 Be11 . . 29.74(8)
O59 Na6 Be11 1_656 . 139.53(9)
Na1 Na7 Na8 . . 118.96(4)
Na1 Na7 Na10 . 2_565 142.54(5)
Na1 Na7 O12 . . 40.75(5)
Na1 Na7 O21 . . 39.68(5)
Na1 Na7 O41 . . 172.20(8)
Na1 Na7 B9 . . 56.75(7)
Na1 Na7 Be9 . . 57.88(6)
Na1 Na7 Be18 . . 148.39(7)
Na8 Na7 Na10 . 2_565 96.41(4)
Na8 Na7 O12 . . 82.29(6)
Na8 Na7 O21 . . 154.49(7)
Na8 Na7 O41 . . 54.14(6)
Na8 Na7 B9 . . 62.31(7)
Na8 Na7 Be9 . . 135.51(9)
Na8 Na7 Be18 . . 73.46(7)
Na10 Na7 O12 2_565 . 148.96(7)
Na10 Na7 O21 2_565 . 108.19(6)
Na10 Na7 O41 2_565 . 45.23(6)
Na10 Na7 B9 2_565 . 156.96(7)
Na10 Na7 Be9 2_565 . 105.90(7)
Na10 Na7 Be18 2_565 . 49.63(8)
O12 Na7 O21 . . 80.04(7)
O12 Na7 O41 . . 134.45(8)
O12 Na7 B9 . . 28.80(9)
O12 Na7 Be9 . . 96.01(8)
O12 Na7 Be18 . . 152.44(11)
O21 Na7 O41 . . 145.44(8)
O21 Na7 B9 . . 94.15(8)
O21 Na7 Be9 . . 30.70(9)
O21 Na7 Be18 . . 117.72(8)
O41 Na7 B9 . . 116.03(9)
O41 Na7 Be9 . . 123.31(9)
O41 Na7 Be18 . . 31.04(7)
B9 Na7 Be9 . . 96.16(9)
B9 Na7 Be18 . . 124.17(11)
Be9 Na7 Be18 . . 92.33(9)
Na6 Na8 Na7 2_464 . 118.23(5)
Na6 Na8 O5 2_464 . 39.51(6)
Na6 Na8 O20 2_464 . 165.14(6)
Na6 Na8 O66 2_464 1_455 82.80(6)
Na6 Na8 Be7 2_464 . 141.17(8)
Na6 Na8 Be15 2_464 2_464 56.38(7)
Na7 Na8 O5 . . 84.70(7)
Na7 Na8 O20 . . 51.82(6)
Na7 Na8 O66 . 1_455 158.96(7)
Na7 Na8 Be7 . . 66.65(8)
Na7 Na8 Be15 . 2_464 89.63(8)
O5 Na8 O20 . . 135.82(10)
O5 Na8 O66 . 1_455 114.51(8)
O5 Na8 Be7 . . 144.59(9)
O5 Na8 Be15 . 2_464 29.50(7)
O20 Na8 O66 . 1_455 107.70(9)
O20 Na8 Be7 . . 29.36(8)
O20 Na8 Be15 . 2_464 128.26(11)
O66 Na8 Be7 1_455 . 97.76(10)
O66 Na8 Be15 1_455 2_464 103.01(9)
Be7 Na8 Be15 . 2_464 155.10(11)
Na3 Na9 Na4 1_655 . 97.61(4)
Na3 Na9 Na5 1_655 2_675 144.43(5)
Na3 Na9 O11 1_655 2_675 150.86(8)
Na3 Na9 O15 1_655 2_674 109.25(7)
Na3 Na9 O22 1_655 . 44.83(6)
Na3 Na9 Be2 1_655 2_674 106.01(8)
Na3 Na9 Be6 1_655 . 50.87(6)
Na3 Na9 Be25 1_655 2_675 123.87(7)
Na4 Na9 Na5 . 2_675 117.16(5)
Na4 Na9 O11 . 2_675 75.87(7)
Na4 Na9 O15 . 2_674 151.61(7)
Na4 Na9 O22 . . 56.30(7)
Na4 Na9 Be2 . 2_674 132.31(7)
Na4 Na9 Be6 . . 72.96(8)
Na4 Na9 Be25 . 2_675 82.47(8)
Na5 Na9 O11 2_675 2_675 46.13(6)
Na5 Na9 O15 2_675 2_674 38.74(6)
Na5 Na9 O22 2_675 . 168.78(7)
Na5 Na9 Be2 2_675 2_674 56.30(7)
Na5 Na9 Be6 2_675 . 144.17(8)
Na5 Na9 Be25 2_675 2_675 58.67(7)
O11 Na9 O15 2_675 2_674 84.53(9)
O11 Na9 O22 2_675 . 131.12(11)
O11 Na9 Be2 2_675 2_674 98.80(9)
O11 Na9 Be6 2_675 . 145.03(10)
O11 Na9 Be25 2_675 2_675 27.98(7)
O15 Na9 O22 2_674 . 143.46(11)
O15 Na9 Be2 2_674 2_674 31.11(7)
O15 Na9 Be6 2_674 . 117.28(11)
O15 Na9 Be25 2_674 2_675 89.82(9)
O22 Na9 Be2 . 2_674 119.75(10)
O22 Na9 Be6 . . 29.14(9)
O22 Na9 Be25 . 2_675 125.06(11)
Be2 Na9 Be6 2_674 . 90.71(10)
Be2 Na9 Be25 2_674 2_675 114.76(9)
Be6 Na9 Be25 . 2_675 152.87(11)
Na6 Na10 Na7 1_554 2_564 116.10(5)
Na6 Na10 O7 1_554 . 73.13(8)
Na6 Na10 O10 1_554 . 61.81(7)
Na6 Na10 O24 1_554 . 147.61(8)
Na6 Na10 O47 1_554 2_564 125.86(6)
Na6 Na10 B18 1_554 2_564 60.70(8)
Na6 Na10 Be10 1_554 . 79.70(9)
Na6 Na10 Be18 1_554 2_564 140.64(7)
Na6 Na10 Be21 1_554 . 94.97(8)
Na6 Na10 Be23 1_554 1_554 75.33(8)
Na7 Na10 O7 2_564 . 49.59(7)
Na7 Na10 O10 2_564 . 174.50(7)
Na7 Na10 O24 2_564 . 83.21(6)
Na7 Na10 O47 2_564 2_564 79.05(6)
Na7 Na10 B18 2_564 2_564 55.48(7)
Na7 Na10 Be10 2_564 . 143.13(9)
Na7 Na10 Be18 2_564 2_564 48.85(7)
Na7 Na10 Be21 2_564 . 89.38(7)
Na7 Na10 Be23 2_564 1_554 65.91(7)
O7 Na10 O10 . . 131.05(12)
O7 Na10 O24 . . 107.54(9)
O7 Na10 O47 . 2_564 124.55(9)
O7 Na10 B18 . 2_564 28.90(7)
O7 Na10 Be10 . . 151.14(11)
O7 Na10 Be18 . 2_564 97.76(10)
O7 Na10 Be21 . . 117.46(9)
O7 Na10 Be23 . 1_554 26.83(8)
O10 Na10 O24 . . 101.05(9)
O10 Na10 O47 . 2_564 98.04(8)
O10 Na10 B18 . 2_564 121.90(11)
O10 Na10 Be10 . . 32.99(9)
O10 Na10 Be18 . 2_564 129.02(10)
O10 Na10 Be21 . . 85.81(8)
O10 Na10 Be23 . 1_554 117.11(10)
O24 Na10 O47 . 2_564 81.47(8)
O24 Na10 B18 . 2_564 132.83(9)
O24 Na10 Be10 . . 100.57(10)
O24 Na10 Be18 . 2_564 71.73(9)
O24 Na10 Be21 . . 111.82(10)
O24 Na10 Be23 . 1_554 91.37(8)
O47 Na10 B18 2_564 2_564 108.36(9)
O47 Na10 Be10 2_564 . 65.52(9)
O47 Na10 Be18 2_564 2_564 31.70(7)
O47 Na10 Be21 2_564 . 31.06(8)
O47 Na10 Be23 2_564 1_554 144.85(9)
B18 Na10 Be10 2_564 . 125.85(10)
B18 Na10 Be18 2_564 2_564 92.63(10)
B18 Na10 Be21 2_564 . 91.31(9)
B18 Na10 Be23 2_564 1_554 53.71(8)
Be10 Na10 Be18 . 2_564 97.10(11)
Be10 Na10 Be21 . . 54.92(9)
Be10 Na10 Be23 . 1_554 149.31(12)
Be18 Na10 Be21 2_564 . 54.54(9)
Be18 Na10 Be23 2_564 1_554 113.51(9)
Be21 Na10 Be23 . 1_554 144.25(9)
Na4 O1 B22 . . 103.29(16)
Na4 O1 Be26 . . 104.98(15)
B22 O1 Be26 . . 131.9(2)
B9 O2 Li1 . 1_455 123.2(2)
B6 O3 Li2 2_574 . 120.7(2)
Na4 O4 B6 . . 118.59(17)
Na4 O4 Be3 . 2_574 107.96(15)
B6 O4 Be3 . 2_574 133.4(2)
Na8 O5 Be15 . 2_464 105.41(15)
Na8 O5 B24 . . 100.78(15)
Be15 O5 B24 2_464 . 131.8(3)
Na3 O6 B17 . . 94.56(16)
Na3 O6 Be14 . . 115.30(16)
B17 O6 Be14 . . 133.2(2)
Na10 O7 B18 . 2_564 99.21(17)
Na10 O7 Be23 . 1_554 114.18(17)
B18 O7 Be23 2_564 1_554 135.7(3)
Na3 O8 B4 . . 133.70(18)
Na3 O8 Be4 . . 97.73(14)
B4 O8 Be4 . . 128.5(2)
Na1 O9 Be5 . . 110.81(15)
Na1 O9 B19 . . 99.64(15)
Be5 O9 B19 . . 130.4(3)
Na10 O10 B12 . 1_554 132.72(17)
Na10 O10 Be10 . . 97.85(16)
B12 O10 Be10 1_554 . 129.4(2)
Na9 O11 B6 2_474 2_474 104.35(16)
Na9 O11 Be25 2_474 . 108.97(15)
B6 O11 Be25 2_474 . 134.0(3)
Na7 O12 B9 . . 96.45(16)
Na7 O12 Be24 . . 109.20(15)
B9 O12 Be24 . . 126.9(2)
B13 O13 Be22 . . 121.5(2)
B13 O13 Li2 . . 135.4(2)
Be22 O13 Li2 . . 102.39(19)
Li1 O14 B23 . . 131.9(2)
Li1 O14 Be21 . . 100.9(2)
B23 O14 Be21 . . 124.8(2)
Na5 O15 Na9 1_556 2_475 103.91(10)
Na5 O15 Be2 1_556 . 107.37(15)
Na5 O15 B13 1_556 1_556 103.92(15)
Na9 O15 Be2 2_475 . 98.79(15)
Na9 O15 B13 2_475 1_556 107.69(17)
Be2 O15 B13 . 1_556 132.2(2)
Na2 O16 Be1 . . 110.82(16)
Na2 O16 B17 . . 114.54(15)
Be1 O16 B17 . . 132.3(2)
B20 O17 Be17 1_556 . 128.6(2)
B20 O17 Li2 1_556 1_556 110.4(2)
Be17 O17 Li2 . 1_556 116.6(2)
Na2 O18 B4 . . 105.41(16)
Na2 O18 Be12 . . 102.95(14)
B4 O18 Be12 . . 132.8(3)
Na5 O19 Na6 . 1_454 100.25(7)
Na5 O19 Be8 . . 109.89(15)
Na5 O19 B20 . . 99.40(15)
Na6 O19 Be8 1_454 . 108.25(16)
Na6 O19 B20 1_454 . 105.12(15)
Be8 O19 B20 . . 130.0(2)
Na8 O20 B9 . . 124.03(16)
Na8 O20 Be7 . . 106.44(16)
B9 O20 Be7 . . 128.4(2)
Na1 O21 Na7 . . 102.25(7)
Na1 O21 Be9 . . 110.36(15)
Na1 O21 B23 . . 100.83(16)
Na7 O21 Be9 . . 99.84(16)
Na7 O21 B23 . . 105.98(15)
Be9 O21 B23 . . 133.8(2)
Na9 O22 Be6 . . 106.28(16)
Na9 O22 B22 . . 126.23(16)
Be6 O22 B22 . . 127.0(2)
Li1 O23 B19 . . 113.2(2)
Li1 O23 Be16 . . 113.00(19)
B19 O23 Be16 . . 130.4(2)
Na10 O24 B24 . 2_564 103.25(15)
B11 O25 Be5 . . 117.67(19)
B11 O25 Be22 . . 126.7(2)
Be5 O25 Be22 . . 113.4(2)
B8 O26 Be13 . . 117.37(19)
B8 O26 Be24 . . 118.68(19)
Be13 O26 Be24 . . 123.87(19)
B5 O27 Be11 . . 117.89(18)
B5 O27 Be12 . . 119.0(2)
Be11 O27 Be12 . . 120.24(18)
B7 O28 Be7 . 1_655 122.3(2)
B7 O28 Be15 . . 118.8(2)
Be7 O28 Be15 1_655 . 116.08(19)
Na3 O29 B22 1_655 . 101.32(17)
B1 O30 Be2 . 1_655 121.01(19)
B1 O30 Be26 . . 119.39(18)
Be2 O30 Be26 1_655 . 117.6(2)
B8 O31 Be4 . . 119.5(2)
B8 O31 Be8 . . 122.9(2)
Be4 O31 Be8 . . 115.61(19)
B21 O32 Be13 2_665 2_665 125.2(2)
B21 O32 Be15 2_665 . 116.88(19)
Be13 O32 Be15 2_665 . 117.7(2)
B7 O33 Be16 . . 122.0(2)
B7 O33 Be17 . 1_655 114.04(18)
Be16 O33 Be17 . 1_655 119.16(18)
Na6 O34 B12 . . 108.73(17)
Na6 O34 Be11 . . 102.31(16)
B12 O34 Be11 . . 132.4(2)
Be6 O35 B16 . 2_574 112.11(18)
Be6 O35 Be22 . . 118.67(18)
B16 O35 Be22 2_574 . 122.0(2)
Be5 O36 B15 . . 120.7(2)
Be5 O36 Be10 . . 116.3(2)
B15 O36 Be10 . . 122.5(2)
B3 O37 Be4 . . 113.43(19)
B3 O37 Be25 . . 126.8(2)
Be4 O37 Be25 . . 117.8(2)
B15 O38 Be8 . . 117.1(2)
B15 O38 Be24 . . 125.75(19)
Be8 O38 Be24 . . 116.7(2)
B1 O39 Be3 . . 114.36(19)
B1 O39 Be12 . . 126.44(19)
Be3 O39 Be12 . . 114.2(2)
Be2 O40 B14 . 2_575 122.9(2)
Be2 O40 Be14 . . 118.2(2)
B14 O40 Be14 2_575 . 118.6(2)
Na7 O41 Be18 . . 99.87(15)
Na7 O41 B24 . . 128.40(17)
Be18 O41 B24 . . 129.7(2)
B10 O42 Be18 . . 128.2(2)
B10 O42 Be23 . . 113.93(19)
Be18 O42 Be23 . . 112.7(2)
B11 O43 Be4 . 1_655 124.3(2)
B11 O43 Be10 . . 118.64(19)
Be4 O43 Be10 1_655 . 114.32(19)
Be3 O44 B16 . . 120.0(2)
Be3 O44 Be26 . . 113.28(19)
B16 O44 Be26 . . 124.5(2)
B1 O45 Be11 . . 120.7(2)
B1 O45 Be16 . . 114.4(2)
Be11 O45 Be16 . . 120.1(2)
B21 O46 Be18 . 2_564 112.7(2)
B21 O46 Be24 . . 122.9(2)
Be18 O46 Be24 2_564 . 116.4(2)
Na10 O47 B15 2_565 2_565 99.96(15)
Na10 O47 Be18 2_565 . 96.19(16)
Na10 O47 Be21 2_565 2_565 99.59(17)
B15 O47 Be18 2_565 . 117.4(2)
B15 O47 Be21 2_565 2_565 114.78(18)
Be18 O47 Be21 . 2_565 121.30(18)
B5 O48 Be7 . . 116.4(2)
B5 O48 Be17 . . 126.3(2)
Be7 O48 Be17 . . 115.97(19)
B10 O49 Be9 . . 119.23(19)
B10 O49 Be15 . . 126.04(19)
Be9 O49 Be15 . . 112.66(19)
B5 O50 Be9 . . 119.5(2)
B5 O50 Be23 . . 124.5(2)
Be9 O50 Be23 . . 115.82(19)
Be1 O51 B14 . . 115.16(17)
Be1 O51 Be25 . . 117.09(17)
B14 O51 Be25 . . 121.8(2)
B2 O52 Be12 . . 118.4(2)
B2 O52 Be17 . . 120.6(2)
Be12 O52 Be17 . . 118.00(19)
Be7 O53 B21 2_564 . 121.30(18)
Be7 O53 Be23 2_564 2_564 117.75(19)
B21 O53 Be23 . 2_564 119.30(19)
B11 O54 Be6 . . 118.5(2)
B11 O54 Be25 . 1_655 116.2(2)
Be6 O54 Be25 . 1_655 121.9(2)
B8 O55 Be10 1_655 . 115.1(2)
B8 O55 Be21 1_655 . 126.5(2)
Be10 O55 Be21 . . 116.0(2)
B10 O56 Be13 2_564 1_655 115.0(2)
B10 O56 Be21 2_564 . 121.6(2)
Be13 O56 Be21 1_655 . 116.8(2)
B14 O57 Be6 2_675 2_575 124.90(19)
B14 O57 Be26 2_675 . 118.4(2)
Be6 O57 Be26 2_575 . 116.6(2)
B2 O58 Be2 . . 115.83(19)
B2 O58 Be16 . 1_455 126.3(2)
Be2 O58 Be16 . 1_455 116.1(2)
Na6 O59 B18 1_454 2_464 110.38(17)
Na6 O59 Be13 1_454 . 116.27(15)
B18 O59 Be13 2_464 . 133.2(2)
B3 O60 Be5 . . 120.05(19)
B3 O60 Be8 . . 121.32(19)
Be5 O60 Be8 . . 118.50(19)
Na4 O61 B13 . 2_575 116.76(18)
Na4 O61 B17 . . 102.65(17)
B13 O61 B17 2_575 . 139.7(2)
Be1 O62 B16 . 2_574 128.4(2)
Be1 O62 Be14 . 2_574 111.38(19)
B16 O62 Be14 2_574 2_574 112.4(2)
B2 O63 Be3 . . 119.61(19)
B2 O63 Be14 . . 124.0(2)
Be3 O63 Be14 . . 116.16(19)
B7 O64 Be9 . . 114.8(2)
B7 O64 Be11 . . 126.2(2)
Be9 O64 Be11 . . 115.2(2)
B3 O65 Be1 . . 119.2(2)
B3 O65 Be22 . . 115.8(2)
Be1 O65 Be22 . . 121.7(2)
Na8 O66 B18 1_655 . 99.08(17)
Na8 O66 B23 1_655 . 120.15(18)
O30 B1 O39 . . 119.1(2)
O30 B1 O45 . . 118.6(2)
O39 B1 O45 . . 122.3(2)
O52 B2 O58 . . 120.8(2)
O52 B2 O63 . . 119.0(2)
O58 B2 O63 . . 120.2(2)
O37 B3 O60 . . 120.3(2)
O37 B3 O65 . . 121.0(2)
O60 B3 O65 . . 118.8(2)
O8 B4 O18 . . 122.5(2)
O27 B5 O48 . . 121.2(2)
O27 B5 O50 . . 118.6(2)
O48 B5 O50 . . 120.1(2)
O3 B6 O4 2_575 . 119.2(2)
O3 B6 O11 2_575 2_675 119.1(2)
O4 B6 O11 . 2_675 121.7(2)
O28 B7 O33 . . 120.1(2)
O28 B7 O64 . . 118.6(2)
O33 B7 O64 . . 121.3(2)
O26 B8 O31 . . 119.6(3)
O26 B8 O55 . 1_455 120.7(2)
O31 B8 O55 . 1_455 119.6(2)
Na7 B9 O2 . . 168.5(2)
Na7 B9 O12 . . 54.75(12)
Na7 B9 O20 . . 67.82(14)
O2 B9 O12 . . 118.1(3)
O2 B9 O20 . . 120.3(3)
O12 B9 O20 . . 121.6(2)
O42 B10 O49 . . 118.5(2)
O42 B10 O56 . 2_565 122.3(2)
O49 B10 O56 . 2_565 119.2(2)
O25 B11 O43 . . 119.6(2)
O25 B11 O54 . . 121.8(2)
O43 B11 O54 . . 118.5(2)
O10 B12 O34 1_556 . 122.7(2)
O16 Be1 O51 . . 106.3(2)
O16 Be1 O62 . . 116.51(19)
O16 Be1 O65 . . 106.56(19)
O51 Be1 O62 . . 109.86(18)
O51 Be1 O65 . . 109.17(18)
O62 Be1 O65 . . 108.2(2)
Na9 Be2 O15 2_475 . 50.10(13)
Na9 Be2 O30 2_475 1_455 69.95(15)
Na9 Be2 O40 2_475 . 95.98(16)
Na9 Be2 O58 2_475 . 154.63(19)
O15 Be2 O30 . 1_455 109.4(3)
O15 Be2 O40 . . 111.2(2)
O15 Be2 O58 . . 110.97(19)
O30 Be2 O40 1_455 . 108.28(19)
O30 Be2 O58 1_455 . 109.05(19)
O40 Be2 O58 . . 107.9(2)
O13 B13 O15 . 1_554 122.0(2)
O13 B13 O61 . 2_574 117.1(2)
O15 B13 O61 1_554 2_574 120.8(2)
Na4 Be3 O4 2_575 2_575 43.41(12)
Na4 Be3 O39 2_575 . 151.87(16)
Na4 Be3 O44 2_575 . 81.93(14)
Na4 Be3 O63 2_575 . 94.56(17)
O4 Be3 O39 2_575 . 109.6(2)
O4 Be3 O44 2_575 . 109.4(2)
O4 Be3 O63 2_575 . 117.5(3)
O39 Be3 O44 . . 106.6(2)
O39 Be3 O63 . . 108.50(19)
O44 Be3 O63 . . 104.69(19)
Na3 Be4 O8 . . 49.67(11)
Na3 Be4 O31 . . 160.96(16)
Na3 Be4 O37 . . 79.88(13)
Na3 Be4 O43 . 1_455 85.01(15)
O8 Be4 O31 . . 111.53(19)
O8 Be4 O37 . . 108.11(19)
O8 Be4 O43 . 1_455 113.3(2)
O31 Be4 O37 . . 107.3(2)
O31 Be4 O43 . 1_455 108.58(18)
O37 Be4 O43 . 1_455 107.81(18)
O9 Be5 O25 . . 110.78(19)
O9 Be5 O36 . . 111.18(19)
O9 Be5 O60 . . 113.5(3)
O25 Be5 O36 . . 104.3(2)
O25 Be5 O60 . . 109.46(19)
O36 Be5 O60 . . 107.14(19)
O40 B14 O51 2_574 . 119.7(2)
O40 B14 O57 2_574 2_474 118.6(2)
O51 B14 O57 . 2_474 121.7(2)
Na3 Be6 Na9 1_655 . 77.48(7)
Na3 Be6 O22 1_655 . 63.83(12)
Na3 Be6 O35 1_655 . 147.17(19)
Na3 Be6 O54 1_655 . 55.34(10)
Na3 Be6 O57 1_655 2_574 105.12(16)
Na9 Be6 O22 . . 44.58(11)
Na9 Be6 O35 . . 120.10(18)
Na9 Be6 O54 . . 129.44(16)
Na9 Be6 O57 . 2_574 66.56(12)
O22 Be6 O35 . . 107.6(3)
O22 Be6 O54 . . 114.3(2)
O22 Be6 O57 . 2_574 111.1(2)
O35 Be6 O54 . . 109.90(19)
O35 Be6 O57 . 2_574 107.37(19)
O54 Be6 O57 . 2_574 106.4(3)
Na8 Be7 O20 . . 44.20(10)
Na8 Be7 O28 . 1_455 90.21(13)
Na8 Be7 O48 . . 153.5(2)
Na8 Be7 O53 . 2_565 83.08(12)
O20 Be7 O28 . 1_455 115.49(19)
O20 Be7 O48 . . 109.6(2)
O20 Be7 O53 . 2_565 107.9(2)
O28 Be7 O48 1_455 . 109.2(2)
O28 Be7 O53 1_455 2_565 107.4(2)
O48 Be7 O53 . 2_565 106.95(17)
Na1 Li1 O2 . 1_655 164.62(19)
Na1 Li1 O14 . . 58.82(13)
Na1 Li1 O23 . . 56.75(12)
Na1 Li1 Be21 . . 80.37(12)
O2 Li1 O14 1_655 . 117.4(2)
O2 Li1 O23 1_655 . 121.36(19)
O2 Li1 Be21 1_655 . 104.15(19)
O14 Li1 O23 . . 114.6(2)
O14 Li1 Be21 . . 33.97(12)
O23 Li1 Be21 . . 134.4(2)
O36 B15 O38 . . 120.3(2)
O36 B15 O47 . 2_564 118.3(2)
O38 B15 O47 . 2_564 121.4(2)
O19 Be8 O31 . . 111.81(19)
O19 Be8 O38 . . 110.7(2)
O19 Be8 O60 . . 111.1(2)
O31 Be8 O38 . . 109.4(2)
O31 Be8 O60 . . 107.7(2)
O38 Be8 O60 . . 105.92(18)
O35 B16 O44 2_575 . 119.8(3)
O35 B16 O62 2_575 2_575 122.0(2)
O44 B16 O62 . 2_575 118.2(2)
Na3 B17 O6 . . 55.75(13)
Na3 B17 O16 . . 68.39(14)
Na3 B17 O61 . . 163.34(18)
O6 B17 O16 . . 120.9(2)
O6 B17 O61 . . 121.3(3)
O16 B17 O61 . . 117.8(3)
Na7 Be9 O21 . . 49.46(11)
Na7 Be9 O49 . . 97.17(14)
Na7 Be9 O50 . . 73.26(12)
Na7 Be9 O64 . . 153.13(17)
O21 Be9 O49 . . 111.5(2)
O21 Be9 O50 . . 112.9(2)
O21 Be9 O64 . . 109.6(2)
O49 Be9 O50 . . 106.7(2)
O49 Be9 O64 . . 107.51(18)
O50 Be9 O64 . . 108.4(2)
Na10 B18 O7 2_565 2_565 51.88(15)
Na10 B18 O59 2_565 2_665 74.94(16)
Na10 B18 O66 2_565 . 160.9(2)
O7 B18 O59 2_565 2_665 122.6(2)
O7 B18 O66 2_565 . 122.0(2)
O59 B18 O66 2_665 . 115.3(2)
O9 B19 O23 . . 121.5(2)
Na10 Be10 O10 . . 49.16(11)
Na10 Be10 O36 . . 86.55(14)
Na10 Be10 O43 . . 160.1(2)
Na10 Be10 O55 . . 80.51(13)
O10 Be10 O36 . . 113.5(2)
O10 Be10 O43 . . 111.5(2)
O10 Be10 O55 . . 109.4(2)
O36 Be10 O43 . . 108.8(2)
O36 Be10 O55 . . 107.5(2)
O43 Be10 O55 . . 105.78(18)
Na5 Be11 Na6 1_656 . 74.78(7)
Na5 Be11 O27 1_656 . 148.34(19)
Na5 Be11 O34 1_656 . 53.37(12)
Na5 Be11 O45 1_656 . 62.95(11)
Na5 Be11 O64 1_656 . 104.78(15)
Na6 Be11 O27 . . 117.30(18)
Na6 Be11 O34 . . 47.94(11)
Na6 Be11 O45 . . 133.20(16)
Na6 Be11 O64 . . 62.86(12)
O27 Be11 O34 . . 111.0(3)
O27 Be11 O45 . . 109.29(19)
O27 Be11 O64 . . 106.69(19)
O34 Be11 O45 . . 111.2(2)
O34 Be11 O64 . . 110.2(2)
O45 Be11 O64 . . 108.4(2)
O17 B20 O19 1_554 . 121.3(2)
O32 B21 O46 2_464 . 122.0(2)
O32 B21 O53 2_464 . 118.4(2)
O46 B21 O53 . . 119.5(2)
Na1 Be12 Na2 . . 72.83(9)
Na1 Be12 O18 . . 50.29(13)
Na1 Be12 O27 . . 65.44(14)
Na1 Be12 O39 . . 103.03(18)
Na1 Be12 O52 . . 147.02(16)
Na2 Be12 O18 . . 47.46(11)
Na2 Be12 O27 . . 133.2(2)
Na2 Be12 O39 . . 61.57(12)
Na2 Be12 O52 . . 116.20(15)
O18 Be12 O27 . . 111.0(2)
O18 Be12 O39 . . 108.1(2)
O18 Be12 O52 . . 110.4(2)
O27 Be12 O39 . . 107.99(19)
O27 Be12 O52 . . 110.3(2)
O39 Be12 O52 . . 109.0(2)
O26 Be13 O32 . 2_464 106.95(19)
O26 Be13 O56 . 1_455 109.0(2)
O26 Be13 O59 . . 108.7(2)
O32 Be13 O56 2_464 1_455 106.6(2)
O32 Be13 O59 2_464 . 118.2(2)
O56 Be13 O59 1_455 . 107.1(2)
O1 B22 O22 . . 122.4(2)
O1 B22 O29 . . 120.5(2)
O22 B22 O29 . . 117.1(3)
O6 Be14 O40 . . 109.4(2)
O6 Be14 O62 . 2_575 109.0(2)
O6 Be14 O63 . . 115.7(2)
O40 Be14 O62 . 2_575 109.7(2)
O40 Be14 O63 . . 108.1(2)
O62 Be14 O63 2_575 . 104.72(18)
Na8 Be15 O5 2_665 2_665 45.09(11)
Na8 Be15 O28 2_665 . 155.29(16)
Na8 Be15 O32 2_665 . 83.56(14)
Na8 Be15 O49 2_665 . 86.05(16)
O5 Be15 O28 2_665 . 110.83(19)
O5 Be15 O32 2_665 . 112.98(19)
O5 Be15 O49 2_665 . 107.4(3)
O28 Be15 O32 . . 106.7(2)
O28 Be15 O49 . . 110.84(19)
O32 Be15 O49 . . 108.08(19)
O23 Be16 O33 . . 109.3(2)
O23 Be16 O45 . . 107.5(2)
O23 Be16 O58 . 1_655 117.1(2)
O33 Be16 O45 . . 108.4(2)
O33 Be16 O58 . 1_655 108.2(2)
O45 Be16 O58 . 1_655 106.1(2)
O17 Be17 O33 . 1_455 106.8(2)
O17 Be17 O48 . . 114.6(2)
O17 Be17 O52 . . 110.3(2)
O33 Be17 O48 1_455 . 108.75(19)
O33 Be17 O52 1_455 . 108.33(18)
O48 Be17 O52 . . 107.9(2)
O14 B23 O21 . . 121.9(2)
O14 B23 O66 . . 115.8(3)
O21 B23 O66 . . 122.2(3)
Na7 Be18 Na10 . 2_565 81.52(10)
Na7 Be18 O41 . . 49.09(12)
Na7 Be18 O42 . . 59.97(12)
Na7 Be18 O46 . 2_565 120.21(16)
Na7 Be18 O47 . . 129.7(2)
Na10 Be18 O41 2_565 . 67.63(15)
Na10 Be18 O42 2_565 . 101.59(19)
Na10 Be18 O46 2_565 2_565 148.72(17)
Na10 Be18 O47 2_565 . 52.11(13)
O41 Be18 O42 . . 109.0(2)
O41 Be18 O46 . 2_565 108.0(2)
O41 Be18 O47 . . 114.1(2)
O42 Be18 O46 . 2_565 108.8(2)
O42 Be18 O47 . . 106.8(2)
O46 Be18 O47 2_565 . 110.0(2)
Na10 Be21 O14 . . 153.51(19)
Na10 Be21 O47 . 2_564 49.35(12)
Na10 Be21 O55 . . 72.00(13)
Na10 Be21 O56 . . 85.80(15)
Na10 Be21 Li1 . . 129.25(14)
O14 Be21 O47 . 2_564 108.4(2)
O14 Be21 O55 . . 108.2(2)
O14 Be21 O56 . . 118.0(2)
O14 Be21 Li1 . . 45.13(14)
O47 Be21 O55 2_564 . 106.69(19)
O47 Be21 O56 2_564 . 107.33(19)
O47 Be21 Li1 2_564 . 123.73(19)
O55 Be21 O56 . . 107.8(2)
O55 Be21 Li1 . . 63.16(14)
O56 Be21 Li1 . . 128.81(18)
O13 Be22 O25 . . 108.8(2)
O13 Be22 O35 . . 116.2(2)
O13 Be22 O65 . . 106.4(2)
O25 Be22 O35 . . 107.81(19)
O25 Be22 O65 . . 107.8(2)
O35 Be22 O65 . . 109.5(2)
Na10 Be23 O7 1_556 1_556 38.99(12)
Na10 Be23 O42 1_556 . 147.04(15)
Na10 Be23 O50 1_556 . 89.05(14)
Na10 Be23 O53 1_556 2_565 96.46(17)
O7 Be23 O42 1_556 . 109.4(2)
O7 Be23 O50 1_556 . 115.3(2)
O7 Be23 O53 1_556 2_565 112.6(3)
O42 Be23 O50 . . 103.3(2)
O42 Be23 O53 . 2_565 108.43(18)
O50 Be23 O53 . 2_565 107.27(18)
O5 B24 O24 . 2_565 120.3(2)
O5 B24 O41 . . 121.0(2)
O24 B24 O41 2_565 . 118.7(2)
Na5 Li2 O3 . . 162.1(2)
Na5 Li2 O13 . . 60.65(15)
Na5 Li2 O17 . 1_554 55.67(15)
O3 Li2 O13 . . 114.4(3)
O3 Li2 O17 . 1_554 121.1(3)
O13 Li2 O17 . 1_554 114.5(3)
O12 Be24 O26 . . 108.8(2)
O12 Be24 O38 . . 110.6(2)
O12 Be24 O46 . . 112.06(19)
O26 Be24 O38 . . 108.69(18)
O26 Be24 O46 . . 108.82(19)
O38 Be24 O46 . . 107.8(2)
Na9 Be25 O11 2_474 . 43.05(12)
Na9 Be25 O37 2_474 . 126.4(2)
Na9 Be25 O51 2_474 . 69.69(13)
Na9 Be25 O54 2_474 1_455 125.25(15)
O11 Be25 O37 . . 112.0(2)
O11 Be25 O51 . . 112.7(2)
O11 Be25 O54 . 1_455 110.6(2)
O37 Be25 O51 . . 107.48(18)
O37 Be25 O54 . 1_455 107.2(2)
O51 Be25 O54 . 1_455 106.4(2)
Na4 Be26 O1 . . 45.41(10)
Na4 Be26 O30 . . 156.5(2)
Na4 Be26 O44 . . 87.77(13)
Na4 Be26 O57 . . 85.28(13)
O1 Be26 O30 . . 111.6(2)
O1 Be26 O44 . . 110.15(19)
O1 Be26 O57 . . 114.2(2)
O30 Be26 O44 . . 108.6(2)
O30 Be26 O57 . . 104.92(17)
O44 Be26 O57 . . 107.0(2)

loop_
_geom_bond_atom_site_label_1
_geom_bond_atom_site_label_2
_geom_bond_site_symmetry_2
_geom_bond_distance
Na1 Na2 . 3.7405(16)
Na1 Na7 . 3.7515(16)
Na1 O9 . 2.438(2)
Na1 O21 . 2.451(2)
Na1 Li1 . 3.332(5)
Na1 Be12 . 3.154(4)
Na2 Na3 . 3.3728(17)
Na2 Na4 . 3.8669(16)
Na2 O16 . 2.398(2)
Na2 O18 . 2.379(2)
Na2 Be12 . 3.147(4)
Na3 Na9 1_455 3.9369(17)
Na3 O6 . 2.257(2)
Na3 O8 . 2.253(2)
Na3 O29 1_455 2.277(3)
Na3 Be4 . 2.928(3)
Na3 Be6 1_455 3.128(3)
Na3 B17 . 2.721(3)
Na4 Na9 . 3.402(2)
Na4 O1 . 2.292(2)
Na4 O4 . 2.264(2)
Na4 O61 . 2.258(3)
Na4 Be3 2_574 3.134(4)
Na4 Be26 . 3.109(3)
Na5 Na6 1_454 3.7405(16)
Na5 Na9 2_474 3.7661(17)
Na5 O15 1_554 2.428(2)
Na5 O19 . 2.441(2)
Na5 Be11 1_454 3.060(3)
Na5 Li2 . 3.369(6)
Na6 Na8 2_665 3.7907(16)
Na6 Na10 1_556 3.390(2)
Na6 O19 1_656 2.433(2)
Na6 O34 . 2.356(2)
Na6 O59 1_656 2.406(2)
Na6 Be11 . 3.100(3)
Na7 Na8 . 3.3489(19)
Na7 Na10 2_565 4.0023(19)
Na7 O12 . 2.330(2)
Na7 O21 . 2.367(2)
Na7 O41 . 2.337(2)
Na7 B9 . 2.835(3)
Na7 Be9 . 3.069(3)
Na7 Be18 . 3.047(4)
Na8 O5 . 2.312(2)
Na8 O20 . 2.271(2)
Na8 O66 1_455 2.293(3)
Na8 Be7 . 3.124(3)
Na8 Be15 2_464 3.147(4)
Na9 O11 2_675 2.289(3)
Na9 O15 2_674 2.354(3)
Na9 O22 . 2.312(2)
Na9 Be2 2_674 3.032(4)
Na9 Be6 . 3.163(3)
Na9 Be25 2_675 3.172(4)
Na10 O7 . 2.190(3)
Na10 O10 . 2.215(2)
Na10 O24 . 2.246(2)
Na10 O47 2_564 2.447(3)
Na10 B18 2_564 2.748(3)
Na10 Be10 . 2.901(3)
Na10 Be18 2_564 3.083(4)
Na10 Be21 . 3.181(3)
Na10 Be23 1_554 3.176(4)
O1 B22 . 1.358(4)
O1 Be26 . 1.590(4)
O2 B9 . 1.407(3)
O2 Li1 1_455 1.996(5)
O3 B6 2_574 1.406(3)
O3 Li2 . 1.946(6)
O4 B6 . 1.359(3)
O4 Be3 2_574 1.579(4)
O5 Be15 2_464 1.608(4)
O5 B24 . 1.355(3)
O6 B17 . 1.352(4)
O6 Be14 . 1.586(4)
O7 B18 2_564 1.346(3)
O7 Be23 1_554 1.571(4)
O8 B4 . 1.357(3)
O8 Be4 . 1.592(3)
O9 Be5 . 1.592(4)
O9 B19 . 1.342(3)
O10 B12 1_554 1.349(4)
O10 Be10 . 1.595(4)
O11 B6 2_474 1.362(3)
O11 Be25 . 1.574(4)
O12 B9 . 1.374(4)
O12 Be24 . 1.591(4)
O13 B13 . 1.368(3)
O13 Be22 . 1.612(3)
O13 Li2 . 2.001(6)
O14 Li1 . 2.030(4)
O14 B23 . 1.369(4)
O14 Be21 . 1.601(4)
O15 Be2 . 1.585(4)
O15 B13 1_556 1.347(3)
O16 Be1 . 1.600(4)
O16 B17 . 1.355(4)
O17 B20 1_556 1.370(4)
O17 Be17 . 1.605(4)
O17 Li2 1_556 1.963(5)
O18 B4 . 1.350(3)
O18 Be12 . 1.594(4)
O19 Be8 . 1.596(4)
O19 B20 . 1.351(4)
O20 B9 . 1.353(4)
O20 Be7 . 1.597(4)
O21 Be9 . 1.590(4)
O21 B23 . 1.348(4)
O22 Be6 . 1.605(4)
O22 B22 . 1.363(4)
O23 Li1 . 1.978(5)
O23 B19 . 1.370(3)
O23 Be16 . 1.595(4)
O24 B24 2_564 1.409(3)
O25 B11 . 1.372(4)
O25 Be5 . 1.662(4)
O25 Be22 . 1.648(3)
O26 B8 . 1.365(3)
O26 Be13 . 1.605(3)
O26 Be24 . 1.652(4)
O27 B5 . 1.371(3)
O27 Be11 . 1.656(3)
O27 Be12 . 1.644(3)
O28 B7 . 1.368(3)
O28 Be7 1_655 1.643(4)
O28 Be15 . 1.633(4)
O29 B22 . 1.408(3)
O30 B1 . 1.376(3)
O30 Be2 1_655 1.644(4)
O30 Be26 . 1.647(3)
O31 B8 . 1.367(3)
O31 Be4 . 1.622(4)
O31 Be8 . 1.645(4)
O32 B21 2_665 1.383(4)
O32 Be13 2_665 1.652(3)
O32 Be15 . 1.661(4)
O33 B7 . 1.366(3)
O33 Be16 . 1.624(4)
O33 Be17 1_655 1.671(3)
O34 B12 . 1.347(4)
O34 Be11 . 1.574(4)
O35 Be6 . 1.651(4)
O35 B16 2_574 1.373(3)
O35 Be22 . 1.634(3)
O36 Be5 . 1.665(4)
O36 B15 . 1.370(3)
O36 Be10 . 1.632(5)
O37 B3 . 1.369(4)
O37 Be4 . 1.657(4)
O37 Be25 . 1.644(3)
O38 B15 . 1.360(4)
O38 Be8 . 1.651(3)
O38 Be24 . 1.631(4)
O39 B1 . 1.372(3)
O39 Be3 . 1.660(4)
O39 Be12 . 1.655(3)
O40 Be2 . 1.641(4)
O40 B14 2_575 1.365(3)
O40 Be14 . 1.620(5)
O41 Be18 . 1.595(3)
O41 B24 . 1.353(3)
O42 B10 . 1.374(3)
O42 Be18 . 1.640(4)
O42 Be23 . 1.674(4)
O43 B11 . 1.373(3)
O43 Be4 1_655 1.650(4)
O43 Be10 . 1.644(3)
O44 Be3 . 1.669(4)
O44 B16 . 1.375(3)
O44 Be26 . 1.652(4)
O45 B1 . 1.371(3)
O45 Be11 . 1.631(4)
O45 Be16 . 1.678(5)
O46 B21 . 1.380(3)
O46 Be18 2_564 1.679(5)
O46 Be24 . 1.642(4)
O47 B15 2_565 1.386(3)
O47 Be18 . 1.630(4)
O47 Be21 2_565 1.664(3)
O48 B5 . 1.371(4)
O48 Be7 . 1.654(3)
O48 Be17 . 1.632(4)
O49 B10 . 1.372(3)
O49 Be9 . 1.639(3)
O49 Be15 . 1.627(4)
O50 B5 . 1.377(3)
O50 Be9 . 1.651(4)
O50 Be23 . 1.668(4)
O51 Be1 . 1.689(3)
O51 B14 . 1.369(3)
O51 Be25 . 1.653(3)
O52 B2 . 1.379(3)
O52 Be12 . 1.649(4)
O52 Be17 . 1.641(4)
O53 Be7 2_564 1.665(3)
O53 B21 . 1.371(3)
O53 Be23 2_564 1.644(4)
O54 B11 . 1.371(3)
O54 Be6 . 1.633(4)
O54 Be25 1_655 1.673(4)
O55 B8 1_655 1.381(4)
O55 Be10 . 1.667(3)
O55 Be21 . 1.653(4)
O56 B10 2_564 1.367(3)
O56 Be13 1_655 1.677(5)
O56 Be21 . 1.642(4)
O57 B14 2_675 1.387(4)
O57 Be6 2_575 1.647(4)
O57 Be26 . 1.661(3)
O58 B2 . 1.369(4)
O58 Be2 . 1.648(4)
O58 Be16 1_455 1.645(4)
O59 B18 2_464 1.362(3)
O59 Be13 . 1.604(3)
O60 B3 . 1.365(3)
O60 Be5 . 1.621(4)
O60 Be8 . 1.642(3)
O61 B13 2_575 1.403(3)
O61 B17 . 1.397(3)
O62 Be1 . 1.630(4)
O62 B16 2_574 1.381(4)
O62 Be14 2_574 1.682(3)
O63 B2 . 1.376(3)
O63 Be3 . 1.650(4)
O63 Be14 . 1.663(3)
O64 B7 . 1.389(4)
O64 Be9 . 1.649(3)
O64 Be11 . 1.663(4)
O65 B3 . 1.372(3)
O65 Be1 . 1.621(4)
O65 Be22 . 1.653(5)
O66 B18 . 1.399(4)
O66 B23 . 1.401(4)
Li1 Be21 . 2.813(5)
